data_4326192
loop_
_publ_author_name
'Chao Chen'
'Huayu Qiu'
'Wanzhi Chen'

_publ_section_title
;
 Synthesis and Characterization of Nickel Inverse 9-Metallacrown-3,
 Palladium-Silver, and Dinuclear Platinum Complexes Containing
 Pyrazole-Functionalized NHC Ligands
;
_journal_name_full 'Inorganic Chemistry'
_journal_page_first 8671
_journal_page_last 8678
_journal_paper_doi 10.1021/ic2012233
_journal_volume 50
_journal_year 2011
_chemical_formula_sum 'C55 H64 F12 N14 Ni3 O P2'
_chemical_formula_weight 1403.27
_chemical_name_systematic
; 
 ? 
;
_space_group_IT_number 14
_symmetry_cell_setting monoclinic
_symmetry_space_group_name_Hall '-P 2ybc'
_symmetry_space_group_name_H-M 'P 1 21/c 1'
_atom_sites_solution_hydrogens geom
_atom_sites_solution_primary direct
_atom_sites_solution_secondary difmap
_audit_creation_method SHELXL-97
_cell_angle_alpha 90.00
_cell_angle_beta 102.5530(10)
_cell_angle_gamma 90.00
_cell_formula_units_Z 4
_cell_length_a 18.6917(18)
_cell_length_b 15.6090(15)
_cell_length_c 22.973(2)
_cell_measurement_temperature 298(2)
_cell_volume 6542.4(11)
_computing_cell_refinement 'Bruker SMART'
_computing_data_collection 'Bruker SMART'
_computing_data_reduction 'Bruker SAINT'
_computing_molecular_graphics 'Bruker SHELXTL'
_computing_publication_material 'Bruker SHELXTL'
_computing_structure_refinement 'Bruker SHELXTL'
_computing_structure_solution 'Bruker SHELXTL'
_diffrn_ambient_temperature 298(2)
_diffrn_measured_fraction_theta_full 0.999
_diffrn_measured_fraction_theta_max 0.999
_diffrn_measurement_device_type 'CCD area detector'
_diffrn_measurement_method 'phi and omega scans'
_diffrn_radiation_monochromator graphite
_diffrn_radiation_source 'fine-focus sealed tube'
_diffrn_radiation_type MoK\a
_diffrn_radiation_wavelength 0.71073
_diffrn_reflns_av_R_equivalents 0.0869
_diffrn_reflns_av_sigmaI/netI 0.1223
_diffrn_reflns_limit_h_max 22
_diffrn_reflns_limit_h_min -18
_diffrn_reflns_limit_k_max 18
_diffrn_reflns_limit_k_min -12
_diffrn_reflns_limit_l_max 27
_diffrn_reflns_limit_l_min -27
_diffrn_reflns_number 32538
_diffrn_reflns_theta_full 25.02
_diffrn_reflns_theta_max 25.02
_diffrn_reflns_theta_min 1.59
_exptl_absorpt_coefficient_mu 0.986
_exptl_absorpt_correction_T_max 0.7118
_exptl_absorpt_correction_T_min 0.6765
_exptl_absorpt_correction_type multi-scan
_exptl_absorpt_process_details sadabs
_exptl_crystal_colour yellow
_exptl_crystal_density_diffrn 1.425
_exptl_crystal_description block
_exptl_crystal_F_000 2888
_exptl_crystal_size_max 0.43
_exptl_crystal_size_mid 0.40
_exptl_crystal_size_min 0.37
_refine_diff_density_max 3.452
_refine_diff_density_min -0.895
_refine_diff_density_rms 0.169
_refine_ls_extinction_method none
_refine_ls_goodness_of_fit_ref 1.073
_refine_ls_hydrogen_treatment constr
_refine_ls_matrix_type full
_refine_ls_number_parameters 868
_refine_ls_number_reflns 11532
_refine_ls_number_restraints 2
_refine_ls_restrained_S_all 1.082
_refine_ls_R_factor_all 0.2275
_refine_ls_R_factor_gt 0.1214
_refine_ls_shift/su_max 0.001
_refine_ls_shift/su_mean 0.000
_refine_ls_structure_factor_coef Fsqd
_refine_ls_weighting_details 'calc w=1/[\s^2^(Fo^2^)+(0.1719P)^2^+90.7385P] where P=(Fo^2^+2Fc^2^)/3'
_refine_ls_weighting_scheme calc
_refine_ls_wR_factor_gt 0.3083
_refine_ls_wR_factor_ref 0.4136
_reflns_number_gt 5371
_reflns_number_total 11532
_reflns_threshold_expression >2sigma(I)
_cod_data_source_file ic2012233_si_002_2.cif
_cod_data_source_block 2
_cod_database_code 4326192

loop_
_symmetry_equiv_pos_as_xyz
'x, y, z'
'-x, y+1/2, -z+1/2'
'-x, -y, -z'
'x, -y-1/2, z-1/2'

loop_
_atom_site_label
_atom_site_type_symbol
_atom_site_fract_x
_atom_site_fract_y
_atom_site_fract_z
_atom_site_U_iso_or_equiv
_atom_site_adp_type
_atom_site_occupancy
_atom_site_symmetry_multiplicity
_atom_site_calc_flag
_atom_site_refinement_flags
_atom_site_disorder_assembly
_atom_site_disorder_group
Ni1 Ni 0.24138(10) 0.80856(11) 0.20830(8) 0.0446(5) Uani 1 1 d . . .
Ni2 Ni 0.25776(10) 0.61163(11) 0.24379(7) 0.0423(5) Uani 1 1 d . . .
Ni3 Ni 0.33740(9) 0.75222(11) 0.33613(8) 0.0423(5) Uani 1 1 d . . .
F1 F 0.0305(11) 0.1934(13) 0.0040(8) 0.171(7) Uani 1 1 d . . .
F2 F 0.0432(11) 0.2441(13) 0.1326(8) 0.179(7) Uani 1 1 d . . .
F3 F 0.1054(7) 0.1590(9) 0.0827(7) 0.132(5) Uani 1 1 d . . .
F4 F -0.0147(8) 0.1481(10) 0.0770(8) 0.143(5) Uani 1 1 d . . .
F5 F -0.0299(8) 0.2812(10) 0.0505(8) 0.153(6) Uani 1 1 d . . .
F6 F 0.0866(8) 0.2955(10) 0.0575(9) 0.157(6) Uani 1 1 d . . .
F7 F 0.4243(11) 0.2919(13) 0.4106(9) 0.182(7) Uani 1 1 d . A .
F8 F 0.3432(11) 0.1359(13) 0.4478(9) 0.192(8) Uani 1 1 d . A .
F9 F 0.389(5) 0.173(5) 0.372(3) 0.17(4) Uani 0.46(12) 1 d P A 1
F10 F 0.457(4) 0.182(5) 0.463(4) 0.18(4) Uani 0.46(12) 1 d P A 1
F11 F 0.373(4) 0.260(4) 0.490(3) 0.17(3) Uani 0.46(12) 1 d P A 1
F12 F 0.304(3) 0.251(3) 0.400(4) 0.16(3) Uani 0.46(12) 1 d P A 1
F9' F 0.441(3) 0.147(3) 0.413(3) 0.16(3) Uani 0.54(12) 1 d P A 2
F10' F 0.433(4) 0.216(4) 0.494(3) 0.17(3) Uani 0.54(12) 1 d P A 2
F11' F 0.331(4) 0.275(3) 0.446(4) 0.19(3) Uani 0.54(12) 1 d P A 2
F12' F 0.340(4) 0.208(4) 0.365(2) 0.17(3) Uani 0.54(12) 1 d P A 2
N1 N 0.1984(7) 0.7261(7) 0.1545(5) 0.049(3) Uani 1 1 d . . .
N2 N 0.2237(6) 0.6424(8) 0.1669(5) 0.052(3) Uani 1 1 d . . .
N3 N 0.1358(7) 0.8812(8) 0.1124(6) 0.059(3) Uani 1 1 d . . .
N4 N 0.1364(7) 0.9510(8) 0.1929(6) 0.059(3) Uani 1 1 d . . .
N5 N 0.3124(7) 0.5802(7) 0.3189(5) 0.054(3) Uani 1 1 d . . .
N6 N 0.3617(7) 0.6384(8) 0.3498(5) 0.056(3) Uani 1 1 d . . .
N7 N 0.2314(7) 0.4356(7) 0.2669(6) 0.059(3) Uani 1 1 d . . .
N8 N 0.1343(7) 0.4922(8) 0.2114(6) 0.059(3) Uani 1 1 d . . .
N9 N 0.3262(6) 0.8683(7) 0.3142(5) 0.053(3) Uani 1 1 d D . .
N10 N 0.2929(7) 0.8852(7) 0.2508(4) 0.052(3) Uani 1 1 d D . .
N11 N 0.3800(7) 0.8632(8) 0.4374(6) 0.064(4) Uani 1 1 d . . .
N12 N 0.3388(7) 0.7470(8) 0.4640(6) 0.061(3) Uani 1 1 d . . .
N13 N 0.334(3) 0.202(3) 0.680(2) 0.27(2) Uani 1 1 d . . .
N14 N 0.4268(12) 0.7232(17) 0.2107(12) 0.068(8) Uani 0.65(3) 1 d P B 1
N14' N 0.485(2) 0.828(3) 0.235(2) 0.068(14) Uani 0.35(3) 1 d P B 2
O1 O 0.3048(5) 0.7240(6) 0.2532(4) 0.044(2) Uani 1 1 d D . .
P1 P 0.0368(3) 0.2229(3) 0.0687(2) 0.0705(13) Uani 1 1 d . . .
P2 P 0.3852(5) 0.2169(5) 0.4323(4) 0.113(2) Uani 1 1 d . . .
C1 C 0.1570(10) 0.8218(9) 0.0687(6) 0.060(4) Uani 1 1 d . . .
H1A H 0.1163 0.8153 0.0347 0.072 Uiso 1 1 calc R . .
H1B H 0.1979 0.8459 0.0545 0.072 Uiso 1 1 calc R . .
C2 C 0.1779(9) 0.7370(9) 0.0952(6) 0.051(4) Uani 1 1 d . . .
C3 C 0.1891(9) 0.6632(9) 0.0660(6) 0.054(4) Uani 1 1 d . . .
H3 H 0.1796 0.6539 0.0250 0.065 Uiso 1 1 calc R . .
C4 C 0.2181(9) 0.6051(9) 0.1114(6) 0.053(4) Uani 1 1 d . . .
C5 C 0.2476(10) 0.5144(10) 0.1066(7) 0.069(5) Uani 1 1 d . . .
H5A H 0.2805 0.5147 0.0798 0.103 Uiso 1 1 calc R . .
H5B H 0.2075 0.4763 0.0918 0.103 Uiso 1 1 calc R . .
H5C H 0.2733 0.4956 0.1453 0.103 Uiso 1 1 calc R . .
C6 C 0.1684(9) 0.8867(9) 0.1700(7) 0.052(4) Uani 1 1 d . . .
C7 C 0.0795(10) 0.9838(11) 0.1466(8) 0.068(5) Uani 1 1 d . . .
H7 H 0.0468 1.0272 0.1503 0.082 Uiso 1 1 calc R . .
C8 C 0.0820(10) 0.9420(10) 0.0986(8) 0.069(5) Uani 1 1 d . . .
H8 H 0.0523 0.9516 0.0611 0.083 Uiso 1 1 calc R . .
C9 C 0.1451(9) 0.9724(9) 0.2551(7) 0.058(4) Uani 1 1 d . . .
C10 C 0.1198(9) 0.9160(9) 0.2923(7) 0.058(4) Uani 1 1 d . . .
C11 C 0.1294(9) 0.9358(10) 0.3518(8) 0.065(4) Uani 1 1 d . . .
H11 H 0.1105 0.8995 0.3769 0.078 Uiso 1 1 calc R . .
C12 C 0.1670(10) 1.0096(11) 0.3751(8) 0.067(5) Uani 1 1 d . . .
C13 C 0.1882(9) 1.0660(10) 0.3357(8) 0.066(4) Uani 1 1 d . . .
H13 H 0.2114 1.1167 0.3506 0.080 Uiso 1 1 calc R . .
C14 C 0.1766(9) 1.0508(10) 0.2766(8) 0.061(4) Uani 1 1 d . . .
C15 C 0.0805(9) 0.8362(10) 0.2666(8) 0.070(5) Uani 1 1 d . . .
H15A H 0.0532 0.8476 0.2269 0.105 Uiso 1 1 calc R . .
H15B H 0.0475 0.8184 0.2910 0.105 Uiso 1 1 calc R . .
H15C H 0.1155 0.7916 0.2656 0.105 Uiso 1 1 calc R . .
C16 C 0.1824(12) 1.0279(13) 0.4420(8) 0.091(6) Uani 1 1 d . . .
H16A H 0.2086 1.0810 0.4501 0.136 Uiso 1 1 calc R . .
H16B H 0.2114 0.9823 0.4631 0.136 Uiso 1 1 calc R . .
H16C H 0.1369 1.0318 0.4547 0.136 Uiso 1 1 calc R . .
C17 C 0.1967(10) 1.1177(9) 0.2367(8) 0.069(5) Uani 1 1 d . . .
H17A H 0.1713 1.1700 0.2412 0.104 Uiso 1 1 calc R . .
H17B H 0.1831 1.0988 0.1961 0.104 Uiso 1 1 calc R . .
H17C H 0.2486 1.1276 0.2473 0.104 Uiso 1 1 calc R . .
C18 C 0.3041(10) 0.4219(11) 0.3024(8) 0.073(5) Uani 1 1 d . . .
H18A H 0.3340 0.3959 0.2776 0.087 Uiso 1 1 calc R . .
H18B H 0.3013 0.3819 0.3341 0.087 Uiso 1 1 calc R . .
C19 C 0.3413(9) 0.5041(10) 0.3297(7) 0.059(4) Uani 1 1 d . . .
C20 C 0.4063(9) 0.5073(11) 0.3711(8) 0.070(5) Uani 1 1 d . . .
H20 H 0.4347 0.4614 0.3887 0.084 Uiso 1 1 calc R . .
C21 C 0.4204(9) 0.5942(10) 0.3811(7) 0.064(4) Uani 1 1 d . . .
C22 C 0.4873(10) 0.6390(12) 0.4125(9) 0.086(6) Uani 1 1 d . . .
H22A H 0.5296 0.6059 0.4093 0.129 Uiso 1 1 calc R . .
H22B H 0.4860 0.6459 0.4537 0.129 Uiso 1 1 calc R . .
H22C H 0.4899 0.6942 0.3947 0.129 Uiso 1 1 calc R . .
C23 C 0.2061(8) 0.5121(9) 0.2390(6) 0.052(4) Uani 1 1 d . . .
C24 C 0.1204(10) 0.4044(10) 0.2197(8) 0.070(5) Uani 1 1 d . . .
H24 H 0.0773 0.3751 0.2038 0.084 Uiso 1 1 calc R . .
C25 C 0.1790(10) 0.3722(11) 0.2536(8) 0.071(5) Uani 1 1 d . . .
H25 H 0.1846 0.3158 0.2668 0.086 Uiso 1 1 calc R . .
C26 C 0.0776(9) 0.5520(9) 0.1865(7) 0.055(4) Uani 1 1 d . . .
C27 C 0.0533(9) 0.6045(10) 0.2275(7) 0.060(4) Uani 1 1 d . . .
C28 C -0.0009(9) 0.6623(11) 0.2056(8) 0.065(4) Uani 1 1 d . . .
H28 H -0.0206 0.6942 0.2325 0.078 Uiso 1 1 calc R . .
C29 C -0.0281(9) 0.6758(11) 0.1448(8) 0.067(5) Uani 1 1 d . . .
C30 C -0.0031(9) 0.6209(11) 0.1065(8) 0.066(4) Uani 1 1 d . . .
H30 H -0.0211 0.6281 0.0657 0.079 Uiso 1 1 calc R . .
C31 C 0.0481(9) 0.5542(10) 0.1252(7) 0.059(4) Uani 1 1 d . . .
C32 C 0.0820(10) 0.5898(12) 0.2930(7) 0.076(5) Uani 1 1 d . . .
H32A H 0.0568 0.6267 0.3153 0.114 Uiso 1 1 calc R . .
H32B H 0.1336 0.6022 0.3031 0.114 Uiso 1 1 calc R . .
H32C H 0.0741 0.5311 0.3024 0.114 Uiso 1 1 calc R . .
C33 C -0.0837(11) 0.7460(12) 0.1234(10) 0.091(6) Uani 1 1 d . . .
H33A H -0.1067 0.7364 0.0823 0.137 Uiso 1 1 calc R . .
H33B H -0.0593 0.8006 0.1273 0.137 Uiso 1 1 calc R . .
H33C H -0.1202 0.7457 0.1470 0.137 Uiso 1 1 calc R . .
C34 C 0.0644(11) 0.4932(12) 0.0810(8) 0.081(5) Uani 1 1 d . . .
H34A H 0.1081 0.4618 0.0981 0.121 Uiso 1 1 calc R . .
H34B H 0.0717 0.5239 0.0466 0.121 Uiso 1 1 calc R . .
H34C H 0.0242 0.4541 0.0695 0.121 Uiso 1 1 calc R . .
C35 C 0.4097(10) 0.9275(11) 0.4045(8) 0.071(5) Uani 1 1 d . . .
H35A H 0.4603 0.9135 0.4050 0.085 Uiso 1 1 calc R . .
H35B H 0.4091 0.9823 0.4244 0.085 Uiso 1 1 calc R . .
C36 C 0.3682(9) 0.9366(10) 0.3399(8) 0.063(4) Uani 1 1 d . . .
C37 C 0.3701(9) 0.9951(10) 0.2993(8) 0.065(4) Uani 1 1 d . . .
H37 H 0.3949 1.0471 0.3056 0.078 Uiso 1 1 calc R . .
C38 C 0.3290(9) 0.9663(9) 0.2457(7) 0.058(4) Uani 1 1 d . . .
C39 C 0.3201(10) 1.0021(11) 0.1841(8) 0.078(5) Uani 1 1 d . . .
H39A H 0.3370 1.0604 0.1864 0.116 Uiso 1 1 calc R . .
H39B H 0.2693 1.0003 0.1642 0.116 Uiso 1 1 calc R . .
H39C H 0.3483 0.9687 0.1621 0.116 Uiso 1 1 calc R . .
C40 C 0.3554(9) 0.7859(10) 0.4178(8) 0.060(4) Uani 1 1 d . . .
C41 C 0.3533(10) 0.8014(12) 0.5139(8) 0.072(5) Uani 1 1 d . . .
H41 H 0.3456 0.7888 0.5516 0.086 Uiso 1 1 calc R . .
C42 C 0.3793(10) 0.8722(12) 0.4979(7) 0.069(5) Uani 1 1 d . . .
H42 H 0.3947 0.9196 0.5218 0.082 Uiso 1 1 calc R . .
C43 C 0.3022(9) 0.6665(11) 0.4657(7) 0.063(4) Uani 1 1 d . . .
C44 C 0.2300(9) 0.6610(10) 0.4355(7) 0.060(4) Uani 1 1 d . . .
C45 C 0.1937(10) 0.5837(11) 0.4370(7) 0.068(5) Uani 1 1 d . . .
H45 H 0.1449 0.5790 0.4172 0.081 Uiso 1 1 calc R . .
C46 C 0.2289(11) 0.5132(12) 0.4676(8) 0.074(5) Uani 1 1 d . . .
C47 C 0.2978(11) 0.5206(13) 0.4976(9) 0.083(6) Uani 1 1 d . . .
H47 H 0.3209 0.4730 0.5178 0.100 Uiso 1 1 calc R . .
C48 C 0.3376(10) 0.5983(12) 0.5003(8) 0.073(5) Uani 1 1 d . . .
C49 C 0.1904(9) 0.7372(10) 0.4016(7) 0.061(4) Uani 1 1 d . . .
H49A H 0.1997 0.7875 0.4261 0.092 Uiso 1 1 calc R . .
H49B H 0.1387 0.7261 0.3915 0.092 Uiso 1 1 calc R . .
H49C H 0.2080 0.7461 0.3658 0.092 Uiso 1 1 calc R . .
C50 C 0.1842(13) 0.4309(14) 0.4648(11) 0.116(8) Uani 1 1 d . . .
H50A H 0.2151 0.3825 0.4623 0.173 Uiso 1 1 calc R . .
H50B H 0.1446 0.4322 0.4302 0.173 Uiso 1 1 calc R . .
H50C H 0.1648 0.4261 0.5000 0.173 Uiso 1 1 calc R . .
C51 C 0.4128(11) 0.6010(14) 0.5346(10) 0.102(7) Uani 1 1 d . . .
H51A H 0.4412 0.5580 0.5201 0.153 Uiso 1 1 calc R . .
H51B H 0.4134 0.5902 0.5759 0.153 Uiso 1 1 calc R . .
H51C H 0.4333 0.6565 0.5307 0.153 Uiso 1 1 calc R . .
C52 C 0.305(3) 0.226(3) 0.634(3) 0.21(2) Uani 1 1 d . . .
C53 C 0.263(2) 0.242(2) 0.5730(19) 0.192(16) Uani 1 1 d . . .
H53A H 0.2789 0.2037 0.5460 0.289 Uiso 1 1 calc R . .
H53B H 0.2708 0.3003 0.5620 0.289 Uiso 1 1 calc R . .
H53C H 0.2115 0.2337 0.5711 0.289 Uiso 1 1 calc R . .
C54 C 0.433(3) 0.655(4) 0.196(2) 0.108(14) Uani 0.65(3) 1 d P B 1
C55 C 0.4414(18) 0.560(2) 0.2040(17) 0.109(13) Uani 0.65(3) 1 d P B 1
H55A H 0.4145 0.5414 0.2328 0.164 Uiso 0.65(3) 1 calc PR B 1
H55B H 0.4923 0.5464 0.2179 0.164 Uiso 0.65(3) 1 calc PR B 1
H55C H 0.4228 0.5323 0.1666 0.164 Uiso 0.65(3) 1 calc PR B 1
C54' C 0.489(3) 0.756(5) 0.229(3) 0.085(18) Uani 0.35(3) 1 d P B 2
C55' C 0.479(4) 0.661(5) 0.222(4) 0.09(2) Uani 0.35(3) 1 d P B 2
H55D H 0.4637 0.6386 0.2559 0.142 Uiso 0.35(3) 1 calc PR B 2
H55E H 0.5253 0.6357 0.2193 0.142 Uiso 0.35(3) 1 calc PR B 2
H55F H 0.4433 0.6488 0.1864 0.142 Uiso 0.35(3) 1 calc PR B 2
H1 H 0.349(4) 0.727(9) 0.242(6) 0.05(4) Uiso 1 1 d D . .

loop_
_atom_site_aniso_label
_atom_site_aniso_U_11
_atom_site_aniso_U_22
_atom_site_aniso_U_33
_atom_site_aniso_U_23
_atom_site_aniso_U_13
_atom_site_aniso_U_12
Ni1 0.0472(11) 0.0374(10) 0.0496(11) 0.0004(8) 0.0114(8) -0.0002(8)
Ni2 0.0492(11) 0.0351(9) 0.0403(10) -0.0032(7) 0.0047(8) -0.0009(8)
Ni3 0.0365(9) 0.0430(10) 0.0455(10) -0.0044(8) 0.0049(8) -0.0021(8)
F1 0.185(17) 0.194(18) 0.142(14) -0.001(13) 0.050(13) -0.002(14)
F2 0.184(18) 0.21(2) 0.142(15) -0.032(13) 0.033(13) -0.014(14)
F3 0.107(10) 0.104(10) 0.194(15) 0.042(10) 0.052(10) 0.017(8)
F4 0.116(11) 0.130(12) 0.191(16) 0.030(11) 0.052(10) -0.023(9)
F5 0.118(12) 0.125(12) 0.212(18) 0.031(12) 0.028(11) 0.031(10)
F6 0.119(12) 0.122(12) 0.237(19) 0.016(12) 0.055(12) -0.009(9)
F7 0.175(17) 0.169(17) 0.198(19) -0.007(14) 0.030(14) -0.045(14)
F8 0.171(17) 0.181(18) 0.21(2) -0.004(15) 0.021(15) -0.070(14)
F9 0.15(8) 0.17(6) 0.19(7) -0.06(6) 0.04(7) -0.02(5)
F10 0.16(5) 0.18(6) 0.20(10) -0.03(6) 0.02(5) -0.01(4)
F11 0.15(6) 0.18(6) 0.17(6) -0.04(4) 0.03(4) -0.01(5)
F12 0.14(4) 0.16(5) 0.18(6) -0.05(4) 0.02(4) -0.01(3)
F9' 0.16(5) 0.15(3) 0.16(6) -0.05(3) 0.04(4) -0.01(3)
F10' 0.17(7) 0.16(4) 0.16(4) -0.05(3) 0.01(4) -0.02(4)
F11' 0.17(6) 0.19(4) 0.19(8) -0.04(5) 0.03(6) 0.01(4)
F12' 0.15(5) 0.16(5) 0.18(4) -0.03(4) 0.01(5) -0.01(4)
N1 0.061(8) 0.047(7) 0.038(7) -0.002(5) 0.010(6) -0.006(6)
N2 0.050(7) 0.050(7) 0.058(8) 0.005(6) 0.017(6) -0.001(6)
N3 0.071(9) 0.047(7) 0.053(8) 0.009(6) 0.002(7) 0.006(6)
N4 0.070(9) 0.048(7) 0.060(8) 0.011(6) 0.014(7) 0.008(7)
N5 0.061(8) 0.037(7) 0.057(8) -0.008(6) 0.000(6) 0.005(6)
N6 0.053(8) 0.051(7) 0.056(8) -0.008(6) -0.002(6) 0.007(6)
N7 0.074(9) 0.039(7) 0.061(8) 0.000(6) 0.006(7) -0.003(6)
N8 0.066(9) 0.048(7) 0.059(8) -0.008(6) 0.006(7) -0.009(6)
N9 0.059(8) 0.039(7) 0.065(8) -0.015(6) 0.021(6) -0.016(6)
N10 0.087(9) 0.031(6) 0.051(7) 0.007(5) 0.042(7) 0.012(6)
N11 0.064(9) 0.057(8) 0.066(9) -0.013(7) 0.006(7) -0.019(7)
N12 0.060(8) 0.064(9) 0.056(9) -0.004(7) 0.004(7) -0.004(7)
N13 0.26(5) 0.27(5) 0.27(6) 0.07(4) 0.02(4) 0.01(4)
N14 0.044(15) 0.064(15) 0.106(19) -0.015(14) 0.042(13) 0.008(12)
N14' 0.04(2) 0.06(3) 0.11(3) -0.01(2) 0.04(2) 0.008(19)
O1 0.040(6) 0.045(5) 0.048(6) -0.008(4) 0.012(5) -0.003(4)
P1 0.071(3) 0.076(3) 0.065(3) 0.008(2) 0.019(2) -0.003(3)
P2 0.099(6) 0.103(5) 0.145(7) -0.043(5) 0.040(5) -0.043(5)
C1 0.082(12) 0.053(9) 0.041(9) 0.002(7) 0.002(8) 0.007(8)
C2 0.065(10) 0.049(9) 0.040(8) -0.003(7) 0.011(7) -0.008(7)
C3 0.078(11) 0.048(9) 0.036(8) 0.001(7) 0.011(7) -0.009(8)
C4 0.067(10) 0.042(8) 0.048(9) -0.006(7) 0.006(7) -0.007(7)
C5 0.095(13) 0.053(10) 0.058(10) -0.011(8) 0.017(9) 0.008(9)
C6 0.064(10) 0.041(8) 0.052(9) 0.003(7) 0.016(8) 0.005(7)
C7 0.078(12) 0.056(10) 0.068(12) 0.011(9) 0.013(9) 0.020(9)
C8 0.078(12) 0.054(10) 0.066(11) 0.009(9) -0.005(9) 0.012(9)
C9 0.068(11) 0.043(9) 0.065(11) 0.000(7) 0.017(8) 0.006(7)
C10 0.070(11) 0.042(8) 0.067(11) 0.008(8) 0.022(9) 0.009(7)
C11 0.072(11) 0.053(10) 0.075(12) 0.004(8) 0.025(9) 0.012(8)
C12 0.074(12) 0.055(10) 0.075(12) 0.003(9) 0.021(9) 0.009(9)
C13 0.075(12) 0.051(10) 0.075(12) 0.006(9) 0.020(9) 0.008(8)
C14 0.072(11) 0.044(9) 0.069(11) -0.001(8) 0.023(9) 0.006(8)
C15 0.071(12) 0.056(10) 0.086(13) 0.004(9) 0.022(10) -0.007(9)
C16 0.120(17) 0.077(13) 0.076(13) -0.001(10) 0.023(12) 0.006(12)
C17 0.086(13) 0.034(8) 0.087(13) 0.005(8) 0.015(10) 0.006(8)
C18 0.080(13) 0.055(10) 0.077(12) -0.001(9) 0.004(10) 0.002(9)
C19 0.067(10) 0.049(9) 0.055(10) -0.002(7) -0.003(8) 0.019(8)
C20 0.072(12) 0.054(10) 0.072(11) -0.003(8) -0.010(9) 0.022(9)
C21 0.061(10) 0.059(10) 0.062(10) -0.008(8) -0.006(8) 0.004(8)
C22 0.068(12) 0.086(13) 0.087(14) -0.012(11) -0.018(10) 0.001(10)
C23 0.062(10) 0.041(8) 0.053(9) -0.001(7) 0.009(8) 0.000(7)
C24 0.079(13) 0.051(10) 0.076(12) -0.002(9) 0.006(10) -0.018(9)
C25 0.084(13) 0.047(10) 0.077(12) -0.001(8) 0.004(10) -0.008(9)
C26 0.063(10) 0.044(8) 0.056(10) -0.001(7) 0.008(8) -0.013(7)
C27 0.060(10) 0.055(9) 0.062(10) -0.007(8) 0.009(8) -0.013(8)
C28 0.065(11) 0.061(10) 0.068(11) -0.007(8) 0.014(9) -0.008(9)
C29 0.065(11) 0.062(11) 0.071(12) 0.000(9) 0.006(9) -0.005(9)
C30 0.066(11) 0.066(11) 0.063(11) -0.001(9) 0.007(9) -0.007(9)
C31 0.063(10) 0.053(9) 0.058(10) -0.006(8) 0.008(8) -0.015(8)
C32 0.080(13) 0.079(12) 0.066(12) -0.011(9) 0.010(9) -0.004(10)
C33 0.085(14) 0.085(14) 0.099(16) 0.007(11) 0.009(12) -0.001(11)
C34 0.082(13) 0.076(12) 0.079(13) -0.003(10) 0.007(10) -0.011(10)
C35 0.073(12) 0.058(10) 0.075(12) -0.013(9) 0.002(9) -0.017(9)
C36 0.071(11) 0.052(10) 0.067(11) -0.003(8) 0.017(9) -0.015(8)
C37 0.071(11) 0.046(9) 0.078(12) -0.008(9) 0.014(9) -0.017(8)
C38 0.068(11) 0.043(8) 0.067(11) -0.002(7) 0.025(9) 0.002(7)
C39 0.090(14) 0.060(11) 0.083(13) 0.006(9) 0.021(11) -0.016(10)
C40 0.062(10) 0.052(9) 0.063(11) -0.014(8) 0.006(8) -0.006(8)
C41 0.075(12) 0.072(12) 0.062(11) -0.011(9) 0.002(9) -0.005(10)
C42 0.080(12) 0.068(12) 0.055(11) -0.024(9) 0.007(9) -0.006(9)
C43 0.067(11) 0.059(10) 0.059(10) -0.001(8) 0.005(9) -0.003(8)
C44 0.064(11) 0.058(10) 0.056(10) -0.002(8) 0.011(8) 0.003(8)
C45 0.074(12) 0.070(11) 0.058(10) 0.002(9) 0.011(9) -0.005(9)
C46 0.080(13) 0.068(12) 0.072(12) 0.003(9) 0.009(10) -0.002(10)
C47 0.086(14) 0.075(13) 0.082(14) 0.013(10) 0.004(11) 0.005(11)
C48 0.072(12) 0.069(12) 0.070(12) 0.006(9) -0.002(9) 0.001(9)
C49 0.058(10) 0.067(11) 0.059(10) -0.005(8) 0.012(8) 0.006(8)
C50 0.12(2) 0.084(16) 0.14(2) 0.009(14) 0.023(16) -0.023(14)
C51 0.093(16) 0.098(16) 0.102(16) 0.016(13) -0.009(13) 0.007(13)
C52 0.21(5) 0.20(4) 0.22(6) 0.07(4) 0.01(4) 0.02(4)
C53 0.19(4) 0.20(4) 0.19(4) 0.02(3) 0.05(3) 0.02(3)
C54 0.08(3) 0.13(4) 0.11(4) 0.02(3) 0.01(3) -0.02(3)
C55 0.07(2) 0.12(3) 0.14(3) 0.00(3) 0.04(2) -0.01(2)
C54' 0.07(4) 0.09(5) 0.10(5) 0.01(4) 0.02(3) -0.01(3)
C55' 0.05(4) 0.11(6) 0.12(6) 0.00(4) 0.01(4) 0.00(4)

loop_
_atom_type_symbol
_atom_type_description
_atom_type_scat_dispersion_real
_atom_type_scat_dispersion_imag
_atom_type_scat_source
C C 0.0033 0.0016 'International Tables Vol C Tables 4.2.6.8 and 6.1.1.4'
H H 0.0000 0.0000 'International Tables Vol C Tables 4.2.6.8 and 6.1.1.4'
O O 0.0106 0.0060 'International Tables Vol C Tables 4.2.6.8 and 6.1.1.4'
N N 0.0061 0.0033 'International Tables Vol C Tables 4.2.6.8 and 6.1.1.4'
F F 0.0171 0.0103 'International Tables Vol C Tables 4.2.6.8 and 6.1.1.4'
P P 0.1023 0.0942 'International Tables Vol C Tables 4.2.6.8 and 6.1.1.4'
Ni Ni 0.3393 1.1124 'International Tables Vol C Tables 4.2.6.8 and 6.1.1.4'

loop_
_geom_angle_atom_site_label_1
_geom_angle_atom_site_label_2
_geom_angle_atom_site_label_3
_geom_angle
N10 Ni1 N1 169.8(5)
N10 Ni1 C6 94.3(6)
N1 Ni1 C6 88.5(6)
N10 Ni1 O1 88.2(4)
N1 Ni1 O1 90.5(5)
C6 Ni1 O1 171.7(5)
N2 Ni2 C23 95.7(6)
N2 Ni2 N5 167.8(6)
C23 Ni2 N5 90.4(6)
N2 Ni2 O1 85.6(5)
C23 Ni2 O1 173.5(6)
N5 Ni2 O1 89.5(5)
N6 Ni3 N9 169.5(6)
N6 Ni3 C40 96.5(6)
N9 Ni3 C40 89.1(6)
N6 Ni3 O1 87.8(5)
N9 Ni3 O1 87.8(4)
C40 Ni3 O1 171.6(6)
C2 N1 N2 109.5(11)
C2 N1 Ni1 125.3(10)
N2 N1 Ni1 115.9(9)
C4 N2 N1 104.6(11)
C4 N2 Ni2 136.7(10)
N1 N2 Ni2 118.6(9)
C6 N3 C8 109.8(14)
C6 N3 C1 125.4(13)
C8 N3 C1 124.7(13)
C6 N4 C7 107.6(13)
C6 N4 C9 127.0(13)
C7 N4 C9 124.2(13)
C19 N5 N6 107.4(12)
C19 N5 Ni2 122.3(10)
N6 N5 Ni2 118.2(9)
C21 N6 N5 108.1(12)
C21 N6 Ni3 136.0(11)
N5 N6 Ni3 115.8(9)
C25 N7 C23 111.2(13)
C25 N7 C18 123.7(13)
C23 N7 C18 125.0(13)
C23 N8 C24 110.0(13)
C23 N8 C26 126.4(12)
C24 N8 C26 122.9(13)
C36 N9 N10 111.2(11)
C36 N9 Ni3 127.7(10)
N10 N9 Ni3 115.8(7)
C38 N10 N9 97.6(11)
C38 N10 Ni1 141.3(9)
N9 N10 Ni1 120.2(8)
C40 N11 C42 110.4(14)
C40 N11 C35 126.7(15)
C42 N11 C35 122.6(14)
C40 N12 C41 110.0(14)
C40 N12 C43 128.6(14)
C41 N12 C43 120.9(15)
Ni1 O1 Ni3 113.6(5)
Ni1 O1 Ni2 110.3(4)
Ni3 O1 Ni2 110.8(5)
Ni1 O1 H1 107(9)
Ni3 O1 H1 100(9)
Ni2 O1 H1 115(8)
F2 P1 F6 94.5(11)
F2 P1 F5 91.3(11)
F6 P1 F5 90.1(9)
F2 P1 F1 175.5(12)
F6 P1 F1 88.9(11)
F5 P1 F1 91.5(10)
F2 P1 F4 88.1(10)
F6 P1 F4 177.4(11)
F5 P1 F4 89.5(9)
F1 P1 F4 88.5(10)
F2 P1 F3 93.0(10)
F6 P1 F3 90.3(8)
F5 P1 F3 175.6(10)
F1 P1 F3 84.1(10)
F4 P1 F3 89.9(8)
F11' P2 F10 138(4)
F11' P2 F10' 96(3)
F10 P2 F10' 42(3)
F11' P2 F7 90(2)
F10 P2 F7 89(3)
F10' P2 F7 95(2)
F11' P2 F11 46(3)
F10 P2 F11 92(4)
F10' P2 F11 50(2)
F7 P2 F11 97(2)
F11' P2 F9 129(4)
F10 P2 F9 93(4)
F10' P2 F9 135(4)
F7 P2 F9 86(3)
F11 P2 F9 174(4)
F11' P2 F8 93(2)
F10 P2 F8 92(3)
F10' P2 F8 90(2)
F7 P2 F8 173.9(13)
F11 P2 F8 89(2)
F9 P2 F8 88(2)
F11' P2 F12' 91(3)
F10 P2 F12' 131(4)
F10' P2 F12' 173(3)
F7 P2 F12' 86(2)
F11 P2 F12' 136(4)
F9 P2 F12' 38(2)
F8 P2 F12' 88(2)
F11' P2 F12 42(2)
F10 P2 F12 177(3)
F10' P2 F12 137(3)
F7 P2 F12 94(2)
F11 P2 F12 87(3)
F9 P2 F12 87(3)
F8 P2 F12 85(2)
F12' P2 F12 49(2)
F11' P2 F9' 175(3)
F10 P2 F9' 47(3)
F10' P2 F9' 88(3)
F7 P2 F9' 92.1(18)
F11 P2 F9' 138(4)
F9 P2 F9' 46(3)
F8 P2 F9' 84.9(17)
F12' P2 F9' 85(3)
F12 P2 F9' 133(3)
C2 C1 N3 111.6(12)
C2 C1 H1A 109.3
N3 C1 H1A 109.3
C2 C1 H1B 109.3
N3 C1 H1B 109.3
H1A C1 H1B 108.0
N1 C2 C3 110.5(13)
N1 C2 C1 121.6(13)
C3 C2 C1 127.4(13)
C2 C3 C4 104.8(13)
C2 C3 H3 127.6
C4 C3 H3 127.6
N2 C4 C3 110.6(13)
N2 C4 C5 119.9(13)
C3 C4 C5 129.3(14)
C4 C5 H5A 109.5
C4 C5 H5B 109.5
H5A C5 H5B 109.5
C4 C5 H5C 109.5
H5A C5 H5C 109.5
H5B C5 H5C 109.5
N4 C6 N3 107.0(13)
N4 C6 Ni1 129.8(12)
N3 C6 Ni1 123.1(11)
C8 C7 N4 107.3(15)
C8 C7 H7 126.4
N4 C7 H7 126.4
C7 C8 N3 108.3(15)
C7 C8 H8 125.9
N3 C8 H8 125.9
C10 C9 C14 120.8(16)
C10 C9 N4 119.1(14)
C14 C9 N4 120.0(14)
C11 C10 C9 119.0(15)
C11 C10 C15 121.6(15)
C9 C10 C15 119.4(15)
C10 C11 C12 120.9(16)
C10 C11 H11 119.6
C12 C11 H11 119.6
C13 C12 C11 117.9(17)
C13 C12 C16 121.5(17)
C11 C12 C16 120.6(16)
C14 C13 C12 122.8(17)
C14 C13 H13 118.6
C12 C13 H13 118.6
C13 C14 C9 118.2(16)
C13 C14 C17 119.2(15)
C9 C14 C17 122.6(15)
C10 C15 H15A 109.5
C10 C15 H15B 109.5
H15A C15 H15B 109.5
C10 C15 H15C 109.5
H15A C15 H15C 109.5
H15B C15 H15C 109.5
C12 C16 H16A 109.5
C12 C16 H16B 109.5
H16A C16 H16B 109.5
C12 C16 H16C 109.5
H16A C16 H16C 109.5
H16B C16 H16C 109.5
C14 C17 H17A 109.5
C14 C17 H17B 109.5
H17A C17 H17B 109.5
C14 C17 H17C 109.5
H17A C17 H17C 109.5
H17B C17 H17C 109.5
N7 C18 C19 113.4(13)
N7 C18 H18A 108.9
C19 C18 H18A 108.9
N7 C18 H18B 108.9
C19 C18 H18B 108.9
H18A C18 H18B 107.7
N5 C19 C20 111.5(14)
N5 C19 C18 123.6(14)
C20 C19 C18 124.8(14)
C19 C20 C21 104.9(14)
C19 C20 H20 127.6
C21 C20 H20 127.6
N6 C21 C20 107.8(13)
N6 C21 C22 121.2(15)
C20 C21 C22 130.7(16)
C21 C22 H22A 109.5
C21 C22 H22B 109.5
H22A C22 H22B 109.5
C21 C22 H22C 109.5
H22A C22 H22C 109.5
H22B C22 H22C 109.5
N7 C23 N8 102.5(12)
N7 C23 Ni2 125.7(11)
N8 C23 Ni2 131.7(11)
C25 C24 N8 107.4(15)
C25 C24 H24 126.3
N8 C24 H24 126.3
C24 C25 N7 108.7(15)
C24 C25 H25 125.6
N7 C25 H25 125.6
C27 C26 C31 123.5(15)
C27 C26 N8 115.7(14)
C31 C26 N8 120.8(14)
C28 C27 C26 117.5(15)
C28 C27 C32 123.1(16)
C26 C27 C32 119.2(15)
C27 C28 C29 123.2(17)
C27 C28 H28 118.4
C29 C28 H28 118.4
C30 C29 C28 116.5(16)
C30 C29 C33 123.0(17)
C28 C29 C33 120.5(17)
C29 C30 C31 124.2(16)
C29 C30 H30 117.9
C31 C30 H30 117.9
C26 C31 C30 114.6(15)
C26 C31 C34 125.8(16)
C30 C31 C34 119.6(15)
C27 C32 H32A 109.5
C27 C32 H32B 109.5
H32A C32 H32B 109.5
C27 C32 H32C 109.5
H32A C32 H32C 109.5
H32B C32 H32C 109.5
C29 C33 H33A 109.5
C29 C33 H33B 109.5
H33A C33 H33B 109.5
C29 C33 H33C 109.5
H33A C33 H33C 109.5
H33B C33 H33C 109.5
C31 C34 H34A 109.5
C31 C34 H34B 109.5
H34A C34 H34B 109.5
C31 C34 H34C 109.5
H34A C34 H34C 109.5
H34B C34 H34C 109.5
N11 C35 C36 113.8(13)
N11 C35 H35A 108.8
C36 C35 H35A 108.8
N11 C35 H35B 108.8
C36 C35 H35B 108.8
H35A C35 H35B 107.7
C37 C36 N9 109.6(15)
C37 C36 C35 132.1(15)
N9 C36 C35 117.8(14)
C36 C37 C38 108.2(15)
C36 C37 H37 125.9
C38 C37 H37 125.9
C37 C38 N10 113.1(14)
C37 C38 C39 130.4(15)
N10 C38 C39 116.4(13)
C38 C39 H39A 109.5
C38 C39 H39B 109.5
H39A C39 H39B 109.5
C38 C39 H39C 109.5
H39A C39 H39C 109.5
H39B C39 H39C 109.5
N12 C40 N11 105.6(14)
N12 C40 Ni3 130.1(12)
N11 C40 Ni3 123.7(13)
C42 C41 N12 107.6(17)
C42 C41 H41 126.2
N12 C41 H41 126.2
C41 C42 N11 106.4(15)
C41 C42 H42 126.8
N11 C42 H42 126.8
C44 C43 C48 121.7(16)
C44 C43 N12 117.5(14)
C48 C43 N12 120.7(15)
C43 C44 C45 118.2(15)
C43 C44 C49 121.4(15)
C45 C44 C49 120.4(15)
C44 C45 C46 121.3(17)
C44 C45 H45 119.4
C46 C45 H45 119.4
C47 C46 C45 119.5(18)
C47 C46 C50 123.8(18)
C45 C46 C50 116.7(18)
C46 C47 C48 122.6(18)
C46 C47 H47 118.7
C48 C47 H47 118.7
C43 C48 C47 116.5(16)
C43 C48 C51 124.5(17)
C47 C48 C51 118.9(17)
C44 C49 H49A 109.5
C44 C49 H49B 109.5
H49A C49 H49B 109.5
C44 C49 H49C 109.5
H49A C49 H49C 109.5
H49B C49 H49C 109.5
C46 C50 H50A 109.5
C46 C50 H50B 109.5
H50A C50 H50B 109.5
C46 C50 H50C 109.5
H50A C50 H50C 109.5
H50B C50 H50C 109.5
C48 C51 H51A 109.5
C48 C51 H51B 109.5
H51A C51 H51B 109.5
C48 C51 H51C 109.5
H51A C51 H51C 109.5
H51B C51 H51C 109.5
N13 C52 C53 170(7)
C52 C53 H53A 109.5
C52 C53 H53B 109.5
H53A C53 H53B 109.5
C52 C53 H53C 109.5
H53A C53 H53C 109.5
H53B C53 H53C 109.5
N14 C54 C55 156(5)
N14' C54' C55' 169(6)
C54' C55' H55D 109.5
C54' C55' H55E 109.5
H55D C55' H55E 109.5
C54' C55' H55F 109.5
H55D C55' H55F 109.5
H55E C55' H55F 109.5

loop_
_geom_bond_atom_site_label_1
_geom_bond_atom_site_label_2
_geom_bond_distance
Ni1 N10 1.704(12)
Ni1 N1 1.844(11)
Ni1 C6 1.898(15)
Ni1 O1 1.919(9)
Ni2 N2 1.808(12)
Ni2 C23 1.820(15)
Ni2 N5 1.870(12)
Ni2 O1 1.952(9)
Ni3 N6 1.844(12)
Ni3 N9 1.879(11)
Ni3 C40 1.906(16)
Ni3 O1 1.920(9)
F1 P1 1.536(18)
F2 P1 1.484(18)
F3 P1 1.600(14)
F4 P1 1.551(14)
F5 P1 1.527(15)
F6 P1 1.524(16)
F7 P2 1.52(2)
F8 P2 1.569(19)
F9 P2 1.55(6)
F10 P2 1.47(6)
F11 P2 1.54(6)
F12 P2 1.63(6)
F9' P2 1.64(5)
F10' P2 1.51(5)
F11' P2 1.44(5)
F12' P2 1.61(5)
N1 C2 1.344(17)
N1 N2 1.397(16)
N2 C4 1.385(18)
N3 C6 1.334(18)
N3 C8 1.370(19)
N3 C1 1.482(19)
N4 C6 1.334(18)
N4 C7 1.425(19)
N4 C9 1.44(2)
N5 C19 1.307(18)
N5 N6 1.376(16)
N6 C21 1.361(19)
N7 C25 1.38(2)
N7 C23 1.387(18)
N7 C18 1.44(2)
N8 C23 1.390(19)
N8 C24 1.416(19)
N8 C26 1.435(19)
N9 C36 1.379(18)
N9 N10 1.477(9)
N10 C38 1.450(18)
N11 C40 1.334(19)
N11 C42 1.40(2)
N11 C35 1.44(2)
N12 C40 1.32(2)
N12 C41 1.41(2)
N12 C43 1.44(2)
N13 C52 1.14(5)
N14 C54 1.13(5)
N14' C54' 1.14(7)
O1 H1 0.921(11)
C1 C2 1.47(2)
C1 H1A 0.9700
C1 H1B 0.9700
C2 C3 1.37(2)
C3 C4 1.40(2)
C3 H3 0.9300
C4 C5 1.53(2)
C5 H5A 0.9600
C5 H5B 0.9600
C5 H5C 0.9600
C7 C8 1.29(2)
C7 H7 0.9300
C8 H8 0.9300
C9 C10 1.38(2)
C9 C14 1.40(2)
C10 C11 1.38(2)
C10 C15 1.50(2)
C11 C12 1.39(2)
C11 H11 0.9300
C12 C13 1.38(2)
C12 C16 1.53(2)
C13 C14 1.35(2)
C13 H13 0.9300
C14 C17 1.49(2)
C15 H15A 0.9600
C15 H15B 0.9600
C15 H15C 0.9600
C16 H16A 0.9600
C16 H16B 0.9600
C16 H16C 0.9600
C17 H17A 0.9600
C17 H17B 0.9600
C17 H17C 0.9600
C18 C19 1.53(2)
C18 H18A 0.9700
C18 H18B 0.9700
C19 C20 1.37(2)
C20 C21 1.39(2)
C20 H20 0.9300
C21 C22 1.48(2)
C22 H22A 0.9600
C22 H22B 0.9600
C22 H22C 0.9600
C24 C25 1.30(2)
C24 H24 0.9300
C25 H25 0.9300
C26 C27 1.40(2)
C26 C31 1.40(2)
C27 C28 1.37(2)
C27 C32 1.50(2)
C28 C29 1.39(2)
C28 H28 0.9300
C29 C30 1.38(2)
C29 C33 1.52(2)
C30 C31 1.42(2)
C30 H30 0.9300
C31 C34 1.47(2)
C32 H32A 0.9600
C32 H32B 0.9600
C32 H32C 0.9600
C33 H33A 0.9600
C33 H33B 0.9600
C33 H33C 0.9600
C34 H34A 0.9600
C34 H34B 0.9600
C34 H34C 0.9600
C35 C36 1.52(2)
C35 H35A 0.9700
C35 H35B 0.9700
C36 C37 1.31(2)
C37 C38 1.38(2)
C37 H37 0.9300
C38 C39 1.50(2)
C39 H39A 0.9600
C39 H39B 0.9600
C39 H39C 0.9600
C41 C42 1.29(2)
C41 H41 0.9300
C42 H42 0.9300
C43 C44 1.38(2)
C43 C48 1.41(2)
C44 C45 1.39(2)
C44 C49 1.52(2)
C45 C46 1.39(2)
C45 H45 0.9300
C46 C47 1.33(2)
C46 C50 1.53(3)
C47 C48 1.42(3)
C47 H47 0.9300
C48 C51 1.45(2)
C49 H49A 0.9600
C49 H49B 0.9600
C49 H49C 0.9600
C50 H50A 0.9600
C50 H50B 0.9600
C50 H50C 0.9600
C51 H51A 0.9600
C51 H51B 0.9600
C51 H51C 0.9600
C52 C53 1.48(6)
C53 H53A 0.9600
C53 H53B 0.9600
C53 H53C 0.9600
C54 C55 1.49(6)
C55 H55A 0.9600
C55 H55B 0.9600
C55 H55C 0.9600
C54' C55' 1.49(9)
C55' H55D 0.9600
C55' H55E 0.9600
C55' H55F 0.9600
